data_4316872
loop_
_publ_author_name
'Chelsea L. Mandell'
'Shannon S. Kleinbach'
'William G. Dougherty'
'W. Scott Kassel'
'Chip Nataro'

_publ_section_title
;
 Electrochemistry of 1,1'-Bis(2,4-dialkylphosphetanyl)ferrocene and
 1,1'-Bis(2,5-dialkylphospholanyl)ferrocene Ligands: Free Phosphines,
 Metal Complexes, and Chalcogenides
;
_journal_name_full 'Inorganic Chemistry'
_journal_page_first 9718
_journal_page_last 9727
_journal_paper_doi 10.1021/ic1016164
_journal_volume 49
_journal_year 2010
_chemical_absolute_configuration syn
_chemical_formula_sum 'C22 H32 Fe P2 Se2'
_chemical_formula_weight 572.19
_chemical_name_systematic
; 
 ? 
;
_space_group_IT_number 4
_symmetry_cell_setting monoclinic
_symmetry_space_group_name_Hall 'P 2yb'
_symmetry_space_group_name_H-M 'P 1 21 1'
_atom_sites_solution_hydrogens geom
_atom_sites_solution_primary direct
_atom_sites_solution_secondary difmap
_audit_creation_method SHELXL-97
_cell_angle_alpha 90.00
_cell_angle_beta 103.315(4)
_cell_angle_gamma 90.00
_cell_formula_units_Z 2
_cell_length_a 7.7251(10)
_cell_length_b 12.5474(16)
_cell_length_c 12.3730(16)
_cell_measurement_reflns_used 9984
_cell_measurement_temperature 140(2)
_cell_measurement_theta_max 33.21
_cell_measurement_theta_min 3.16
_cell_volume 1167.1(3)
_computing_cell_refinement 'Bruker SAINT'
_computing_data_collection 'Bruker APEX2'
_computing_data_reduction 'Bruker SAINT'
_computing_molecular_graphics 'Bruker SHELXTL'
_computing_publication_material 'Bruker SHELXTL'
_computing_structure_refinement 'SHELXL-97 (Sheldrick, 2008)'
_computing_structure_solution 'SHELXS-97 (Sheldrick, 2008)'
_diffrn_ambient_temperature 140(2)
_diffrn_measured_fraction_theta_full 1.000
_diffrn_measured_fraction_theta_max 0.994
_diffrn_measurement_device_type 'Bruker APEX-II CCD'
_diffrn_measurement_method '\f and \w scans'
_diffrn_radiation_monochromator graphite
_diffrn_radiation_source 'fine-focus sealed tube'
_diffrn_radiation_type MoK\a
_diffrn_radiation_wavelength 0.71073
_diffrn_reflns_av_R_equivalents 0.0255
_diffrn_reflns_av_sigmaI/netI 0.0356
_diffrn_reflns_limit_h_max 11
_diffrn_reflns_limit_h_min -11
_diffrn_reflns_limit_k_max 19
_diffrn_reflns_limit_k_min -19
_diffrn_reflns_limit_l_max 19
_diffrn_reflns_limit_l_min -18
_diffrn_reflns_number 21380
_diffrn_reflns_theta_full 25.00
_diffrn_reflns_theta_max 33.21
_diffrn_reflns_theta_min 2.34
_exptl_absorpt_coefficient_mu 3.908
_exptl_absorpt_correction_T_max 0.8286
_exptl_absorpt_correction_T_min 0.4941
_exptl_absorpt_correction_type multi-scan
_exptl_absorpt_process_details SADABS
_exptl_crystal_colour yellow
_exptl_crystal_density_diffrn 1.628
_exptl_crystal_density_method 'not measured'
_exptl_crystal_description plate
_exptl_crystal_F_000 576
_exptl_crystal_size_max 0.21
_exptl_crystal_size_mid 0.20
_exptl_crystal_size_min 0.05
_refine_diff_density_max 0.453
_refine_diff_density_min -0.277
_refine_diff_density_rms 0.068
_refine_ls_abs_structure_details 'Flack H D (1983), Acta Cryst. A39, 876-881'
_refine_ls_abs_structure_Flack -0.008(4)
_refine_ls_extinction_method none
_refine_ls_goodness_of_fit_ref 1.036
_refine_ls_hydrogen_treatment constr
_refine_ls_matrix_type full
_refine_ls_number_parameters 248
_refine_ls_number_reflns 8795
_refine_ls_number_restraints 1
_refine_ls_restrained_S_all 1.036
_refine_ls_R_factor_all 0.0326
_refine_ls_R_factor_gt 0.0262
_refine_ls_shift/su_max 0.001
_refine_ls_shift/su_mean 0.000
_refine_ls_structure_factor_coef Fsqd
_refine_ls_weighting_details 'calc w=1/[\s^2^(Fo^2^)+(0.0232P)^2^] where P=(Fo^2^+2Fc^2^)/3'
_refine_ls_weighting_scheme calc
_refine_ls_wR_factor_gt 0.0514
_refine_ls_wR_factor_ref 0.0532
_reflns_number_gt 7933
_reflns_number_total 8795
_reflns_threshold_expression >2sigma(I)
_cod_data_source_file ic1016164_si_002_02.cif
_cod_data_source_block '[RMeFLSe2]'
_cod_depositor_comments
;
The following automatic conversions were performed:

'_symmetry_cell_setting' value 'Monoclinic' changed to 'monoclinic'
according to the built-in table from CIF Core dictionary named
'cif_core.dic' version 2.4.1 from 2010-06-29.

Automatic conversion script
Id: cif_fix_values 1646 2011-03-28 12:23:43Z adriana 
;
_cod_database_code 4316872

loop_
_symmetry_equiv_pos_as_xyz
'x, y, z'
'-x, y+1/2, -z'

loop_
_atom_site_label
_atom_site_type_symbol
_atom_site_fract_x
_atom_site_fract_y
_atom_site_fract_z
_atom_site_U_iso_or_equiv
_atom_site_adp_type
_atom_site_occupancy
_atom_site_symmetry_multiplicity
_atom_site_calc_flag
_atom_site_refinement_flags
_atom_site_disorder_assembly
_atom_site_disorder_group
Fe1 Fe 0.76265(4) 0.79413(2) 0.74122(2) 0.01612(5) Uani 1 1 d . . .
P1 P 0.73382(6) 0.78532(3) 0.45996(3) 0.01647(8) Uani 1 1 d . . .
P2 P 0.75736(6) 0.98015(3) 0.94315(3) 0.01643(8) Uani 1 1 d . . .
Se1 Se 0.55848(3) 0.654941(13) 0.421367(16) 0.02650(5) Uani 1 1 d . . .
Se2 Se 0.96590(3) 0.924313(14) 1.071657(15) 0.02525(5) Uani 1 1 d . . .
C1 C 0.8574(2) 0.78304(14) 0.60134(13) 0.0185(3) Uani 1 1 d . . .
C2 C 0.9424(3) 0.86993(15) 0.66931(15) 0.0215(4) Uani 1 1 d . . .
H2A H 0.9390 0.9467 0.6471 0.026 Uiso 1 1 calc R . .
C3 C 1.0302(3) 0.82737(16) 0.77388(16) 0.0255(4) Uani 1 1 d . . .
H3A H 1.0981 0.8695 0.8385 0.031 Uiso 1 1 calc R . .
C4 C 1.0036(3) 0.71587(17) 0.77210(16) 0.0267(4) Uani 1 1 d . . .
H4A H 1.0493 0.6658 0.8351 0.032 Uiso 1 1 calc R . .
C5 C 0.8979(3) 0.68740(14) 0.66651(15) 0.0215(4) Uani 1 1 d . . .
H5A H 0.8575 0.6138 0.6419 0.026 Uiso 1 1 calc R . .
C6 C 0.6536(2) 0.87637(14) 0.85036(14) 0.0174(3) Uani 1 1 d . . .
C7 C 0.6618(3) 0.76510(14) 0.87641(15) 0.0216(4) Uani 1 1 d . . .
H7A H 0.7276 0.7324 0.9478 0.026 Uiso 1 1 calc R . .
C8 C 0.5603(3) 0.70929(15) 0.78377(16) 0.0261(4) Uani 1 1 d . . .
H8A H 0.5438 0.6303 0.7779 0.031 Uiso 1 1 calc R . .
C9 C 0.4894(3) 0.78442(17) 0.69997(15) 0.0253(4) Uani 1 1 d . . .
H9A H 0.4145 0.7675 0.6247 0.030 Uiso 1 1 calc R . .
C10 C 0.5454(3) 0.88791(15) 0.74019(15) 0.0206(3) Uani 1 1 d . . .
H10A H 0.5154 0.9564 0.6988 0.025 Uiso 1 1 calc R . .
C11 C 1.0609(3) 0.72364(19) 0.41449(18) 0.0347(5) Uani 1 1 d . . .
H11A H 1.1433 0.7335 0.3658 0.052 Uiso 1 1 calc R . .
H11B H 1.0214 0.6493 0.4110 0.052 Uiso 1 1 calc R . .
H11C H 1.1214 0.7414 0.4910 0.052 Uiso 1 1 calc R . .
C12 C 0.9005(3) 0.79634(16) 0.37679(14) 0.0230(3) Uani 1 1 d . . .
H12A H 0.8418 0.7768 0.2986 0.028 Uiso 1 1 calc R . .
C13 C 0.9395(3) 0.91663(16) 0.37953(16) 0.0282(4) Uani 1 1 d . . .
H13A H 1.0149 0.9374 0.4525 0.034 Uiso 1 1 calc R . .
H13B H 1.0023 0.9358 0.3210 0.034 Uiso 1 1 calc R . .
C14 C 0.7600(3) 0.97272(16) 0.35947(17) 0.0305(4) Uani 1 1 d . . .
H14A H 0.6984 0.9665 0.2802 0.037 Uiso 1 1 calc R . .
H14B H 0.7780 1.0494 0.3776 0.037 Uiso 1 1 calc R . .
C15 C 0.6451(3) 0.92215(14) 0.43231(14) 0.0215(3) Uani 1 1 d . . .
H15A H 0.6686 0.9615 0.5045 0.026 Uiso 1 1 calc R . .
C16 C 0.4454(3) 0.92708(17) 0.38097(18) 0.0322(4) Uani 1 1 d . . .
H16A H 0.4082 1.0017 0.3694 0.048 Uiso 1 1 calc R . .
H16B H 0.3806 0.8930 0.4311 0.048 Uiso 1 1 calc R . .
H16C H 0.4194 0.8897 0.3095 0.048 Uiso 1 1 calc R . .
C17 C 0.9995(3) 1.11747(16) 0.86990(18) 0.0299(4) Uani 1 1 d . . .
H17A H 1.0119 1.1850 0.8325 0.045 Uiso 1 1 calc R . .
H17B H 1.0577 1.0604 0.8373 0.045 Uiso 1 1 calc R . .
H17C H 1.0555 1.1239 0.9492 0.045 Uiso 1 1 calc R . .
C18 C 0.8038(3) 1.09145(13) 0.85549(14) 0.0198(3) Uani 1 1 d . . .
H18A H 0.7550 1.0717 0.7760 0.024 Uiso 1 1 calc R . .
C19 C 0.6911(3) 1.18395(15) 0.88426(17) 0.0284(4) Uani 1 1 d . . .
H19A H 0.7582 1.2226 0.9505 0.034 Uiso 1 1 calc R . .
H19B H 0.6617 1.2348 0.8215 0.034 Uiso 1 1 calc R . .
C20 C 0.5212(3) 1.13709(16) 0.90729(17) 0.0289(4) Uani 1 1 d . . .
H20A H 0.4445 1.1086 0.8380 0.035 Uiso 1 1 calc R . .
H20B H 0.4541 1.1925 0.9374 0.035 Uiso 1 1 calc R . .
C21 C 0.5772(3) 1.04723(14) 0.99250(15) 0.0215(3) Uani 1 1 d . . .
H21A H 0.6325 1.0815 1.0652 0.026 Uiso 1 1 calc R . .
C22 C 0.4335(3) 0.97267(18) 1.01246(18) 0.0314(4) Uani 1 1 d . . .
H22A H 0.3484 1.0128 1.0444 0.047 Uiso 1 1 calc R . .
H22B H 0.4877 0.9163 1.0641 0.047 Uiso 1 1 calc R . .
H22C H 0.3715 0.9407 0.9419 0.047 Uiso 1 1 calc R . .

loop_
_atom_site_aniso_label
_atom_site_aniso_U_11
_atom_site_aniso_U_22
_atom_site_aniso_U_33
_atom_site_aniso_U_23
_atom_site_aniso_U_13
_atom_site_aniso_U_12
Fe1 0.01882(12) 0.01539(9) 0.01381(10) -0.00097(8) 0.00304(8) -0.00110(8)
P1 0.0193(2) 0.01562(18) 0.01472(17) -0.00221(15) 0.00431(15) -0.00002(16)
P2 0.0189(2) 0.01639(18) 0.01419(18) -0.00112(15) 0.00412(16) -0.00052(16)
Se1 0.03028(11) 0.02119(9) 0.02564(9) -0.00474(7) 0.00153(8) -0.00738(8)
Se2 0.02630(10) 0.02821(10) 0.01855(8) 0.00191(7) -0.00036(7) 0.00219(8)
C1 0.0183(8) 0.0199(8) 0.0183(7) -0.0031(6) 0.0064(6) -0.0012(6)
C2 0.0215(9) 0.0235(8) 0.0202(8) -0.0028(6) 0.0063(7) -0.0038(7)
C3 0.0197(10) 0.0351(10) 0.0205(8) -0.0074(7) 0.0020(7) -0.0028(8)
C4 0.0237(10) 0.0331(10) 0.0216(9) 0.0036(7) 0.0020(7) 0.0081(8)
C5 0.0250(10) 0.0174(7) 0.0229(8) 0.0007(6) 0.0074(7) 0.0049(7)
C6 0.0195(9) 0.0170(7) 0.0160(7) -0.0021(6) 0.0047(6) -0.0013(6)
C7 0.0277(10) 0.0198(8) 0.0188(8) 0.0016(6) 0.0086(7) -0.0035(7)
C8 0.0321(11) 0.0201(8) 0.0292(10) -0.0052(7) 0.0133(8) -0.0104(7)
C9 0.0205(9) 0.0328(10) 0.0227(8) -0.0079(8) 0.0049(7) -0.0070(8)
C10 0.0192(9) 0.0231(8) 0.0185(8) -0.0026(6) 0.0021(7) 0.0017(7)
C11 0.0259(12) 0.0442(13) 0.0358(11) -0.0049(9) 0.0110(9) 0.0062(9)
C12 0.0238(9) 0.0294(8) 0.0174(7) -0.0031(7) 0.0079(7) -0.0003(8)
C13 0.0317(11) 0.0307(10) 0.0251(9) 0.0011(8) 0.0126(8) -0.0061(9)
C14 0.0401(13) 0.0246(9) 0.0282(10) 0.0067(8) 0.0104(9) -0.0020(8)
C15 0.0267(9) 0.0166(7) 0.0214(8) 0.0001(7) 0.0058(7) 0.0029(7)
C16 0.0267(11) 0.0267(9) 0.0402(11) 0.0011(9) 0.0013(8) 0.0062(9)
C17 0.0309(12) 0.0262(9) 0.0331(10) 0.0021(8) 0.0081(9) -0.0079(8)
C18 0.0260(10) 0.0175(7) 0.0160(7) 0.0011(6) 0.0049(7) -0.0014(7)
C19 0.0405(13) 0.0181(8) 0.0276(9) 0.0001(7) 0.0099(9) 0.0048(8)
C20 0.0318(11) 0.0263(10) 0.0302(9) -0.0020(7) 0.0104(8) 0.0107(8)
C21 0.0221(9) 0.0245(8) 0.0183(8) -0.0047(6) 0.0056(7) 0.0012(7)
C22 0.0222(11) 0.0408(11) 0.0337(10) -0.0050(9) 0.0118(8) -0.0025(8)

loop_
_atom_type_symbol
_atom_type_description
_atom_type_scat_dispersion_real
_atom_type_scat_dispersion_imag
_atom_type_scat_source
C C 0.0033 0.0016 'International Tables Vol C Tables 4.2.6.8 and 6.1.1.4'
H H 0.0000 0.0000 'International Tables Vol C Tables 4.2.6.8 and 6.1.1.4'
P P 0.1023 0.0942 'International Tables Vol C Tables 4.2.6.8 and 6.1.1.4'
Fe Fe 0.3463 0.8444 'International Tables Vol C Tables 4.2.6.8 and 6.1.1.4'
Se Se -0.0929 2.2259 'International Tables Vol C Tables 4.2.6.8 and 6.1.1.4'

loop_
_geom_angle_atom_site_label_1
_geom_angle_atom_site_label_2
_geom_angle_atom_site_label_3
_geom_angle
_geom_angle_site_symmetry_1
_geom_angle_site_symmetry_3
_geom_angle_publ_flag
C7 Fe1 C6 41.23(7) . . ?
C7 Fe1 C1 165.66(7) . . ?
C6 Fe1 C1 152.47(7) . . ?
C7 Fe1 C5 125.92(7) . . ?
C6 Fe1 C5 165.17(7) . . ?
C1 Fe1 C5 41.33(7) . . ?
C7 Fe1 C10 68.85(8) . . ?
C6 Fe1 C10 41.14(7) . . ?
C1 Fe1 C10 119.29(7) . . ?
C5 Fe1 C10 151.24(7) . . ?
C7 Fe1 C2 150.11(8) . . ?
C6 Fe1 C2 118.66(7) . . ?
C1 Fe1 C2 41.32(7) . . ?
C5 Fe1 C2 68.89(8) . . ?
C10 Fe1 C2 111.55(8) . . ?
C7 Fe1 C8 40.49(7) . . ?
C6 Fe1 C8 68.70(7) . . ?
C1 Fe1 C8 128.76(7) . . ?
C5 Fe1 C8 105.91(8) . . ?
C10 Fe1 C8 68.21(8) . . ?
C2 Fe1 C8 169.31(7) . . ?
C7 Fe1 C9 68.16(8) . . ?
C6 Fe1 C9 68.66(7) . . ?
C1 Fe1 C9 109.54(7) . . ?
C5 Fe1 C9 116.78(8) . . ?
C10 Fe1 C9 40.52(8) . . ?
C2 Fe1 C9 132.77(8) . . ?
C8 Fe1 C9 40.22(8) . . ?
C7 Fe1 C3 115.66(8) . . ?
C6 Fe1 C3 108.58(8) . . ?
C1 Fe1 C3 68.81(7) . . ?
C5 Fe1 C3 68.07(8) . . ?
C10 Fe1 C3 132.10(8) . . ?
C2 Fe1 C3 40.48(8) . . ?
C8 Fe1 C3 147.52(8) . . ?
C9 Fe1 C3 171.26(8) . . ?
C7 Fe1 C4 105.25(8) . . ?
C6 Fe1 C4 127.90(8) . . ?
C1 Fe1 C4 68.80(7) . . ?
C5 Fe1 C4 40.39(8) . . ?
C10 Fe1 C4 168.26(8) . . ?
C2 Fe1 C4 68.16(8) . . ?
C8 Fe1 C4 114.40(9) . . ?
C9 Fe1 C4 148.09(9) . . ?
C3 Fe1 C4 40.16(8) . . ?
C1 P1 C12 105.38(8) . . ?
C1 P1 C15 106.67(8) . . ?
C12 P1 C15 96.00(8) . . ?
C1 P1 Se1 112.29(6) . . ?
C12 P1 Se1 115.47(6) . . ?
C15 P1 Se1 119.14(6) . . ?
C6 P2 C21 106.40(9) . . ?
C6 P2 C18 106.86(8) . . ?
C21 P2 C18 96.44(8) . . ?
C6 P2 Se2 113.09(6) . . ?
C21 P2 Se2 113.94(6) . . ?
C18 P2 Se2 118.37(6) . . ?
C5 C1 C2 107.03(15) . . ?
C5 C1 P1 124.00(13) . . ?
C2 C1 P1 128.88(13) . . ?
C5 C1 Fe1 69.79(10) . . ?
C2 C1 Fe1 69.88(9) . . ?
P1 C1 Fe1 127.99(9) . . ?
C3 C2 C1 107.80(16) . . ?
C3 C2 Fe1 70.06(11) . . ?
C1 C2 Fe1 68.80(10) . . ?
C4 C3 C2 108.71(17) . . ?
C4 C3 Fe1 70.12(12) . . ?
C2 C3 Fe1 69.45(11) . . ?
C3 C4 C5 108.34(18) . . ?
C3 C4 Fe1 69.72(12) . . ?
C5 C4 Fe1 69.21(11) . . ?
C4 C5 C1 108.12(16) . . ?
C4 C5 Fe1 70.40(11) . . ?
C1 C5 Fe1 68.88(10) . . ?
C10 C6 C7 107.37(15) . . ?
C10 C6 P2 127.66(13) . . ?
C7 C6 P2 124.95(13) . . ?
C10 C6 Fe1 70.08(10) . . ?
C7 C6 Fe1 69.54(10) . . ?
P2 C6 Fe1 126.92(10) . . ?
C8 C7 C6 108.23(16) . . ?
C8 C7 Fe1 70.63(10) . . ?
C6 C7 Fe1 69.24(9) . . ?
C7 C8 C9 108.20(17) . . ?
C7 C8 Fe1 68.88(10) . . ?
C9 C8 Fe1 69.90(11) . . ?
C8 C9 C10 108.47(16) . . ?
C8 C9 Fe1 69.87(12) . . ?
C10 C9 Fe1 69.35(11) . . ?
C6 C10 C9 107.73(16) . . ?
C6 C10 Fe1 68.78(10) . . ?
C9 C10 Fe1 70.12(11) . . ?
C11 C12 C13 116.06(18) . . ?
C11 C12 P1 114.27(14) . . ?
C13 C12 P1 102.80(12) . . ?
C14 C13 C12 106.46(16) . . ?
C13 C14 C15 109.87(15) . . ?
C16 C15 C14 113.75(16) . . ?
C16 C15 P1 114.18(13) . . ?
C14 C15 P1 104.57(13) . . ?
C17 C18 C19 114.31(16) . . ?
C17 C18 P2 114.55(13) . . ?
C19 C18 P2 103.69(12) . . ?
C20 C19 C18 108.02(16) . . ?
C19 C20 C21 107.04(16) . . ?
C22 C21 C20 117.64(17) . . ?
C22 C21 P2 114.13(13) . . ?
C20 C21 P2 102.84(12) . . ?

loop_
_geom_bond_atom_site_label_1
_geom_bond_atom_site_label_2
_geom_bond_distance
_geom_bond_site_symmetry_2
_geom_bond_publ_flag
Fe1 C7 2.0342(17) . ?
Fe1 C6 2.0303(17) . ?
Fe1 C1 2.0332(16) . ?
Fe1 C5 2.0454(18) . ?
Fe1 C10 2.0475(19) . ?
Fe1 C2 2.0476(19) . ?
Fe1 C8 2.0573(19) . ?
Fe1 C9 2.058(2) . ?
Fe1 C3 2.056(2) . ?
Fe1 C4 2.061(2) . ?
P1 C1 1.7895(17) . ?
P1 C12 1.8291(18) . ?
P1 C15 1.8510(18) . ?
P1 Se1 2.1074(5) . ?
P2 C6 1.7978(18) . ?
P2 C21 1.8462(18) . ?
P2 C18 1.8532(17) . ?
P2 Se2 2.1059(5) . ?
C1 C5 1.439(2) . ?
C1 C2 1.440(2) . ?
C2 C3 1.420(3) . ?
C3 C4 1.414(3) . ?
C4 C5 1.418(3) . ?
C6 C10 1.433(2) . ?
C6 C7 1.431(2) . ?
C7 C8 1.416(3) . ?
C8 C9 1.415(3) . ?
C9 C10 1.422(3) . ?
C11 C12 1.523(3) . ?
C12 C13 1.538(3) . ?
C13 C14 1.523(3) . ?
C14 C15 1.540(3) . ?
C15 C16 1.528(3) . ?
C17 C18 1.517(3) . ?
C18 C19 1.541(3) . ?
C19 C20 1.523(3) . ?
C20 C21 1.536(3) . ?
C21 C22 1.515(3) . ?
